data_4349061
loop_
_publ_author_name
'Reiners, Matthias'
'Baabe, Dirk'
'Harms, Kristoffer'
'Maekawa, Miyuki'
'Daniliuc, Constantin G.'
'Freytag, Matthias'
'Jones, Peter G.'
'Walter, Marc D.'

_publ_section_title
;
 N-Heterocyclic carbene adducts to [Cp&#x2032;FeI]2: synthesis and
 molecular and electronic structure
;
_journal_issue 2
_journal_name_full 'Inorganic Chemistry Frontiers'
_journal_page_first 250
_journal_paper_doi 10.1039/C5QI00235D
_journal_volume 3
_journal_year 2016
_chemical_formula_sum 'C28 H49 Fe I N2'
_chemical_formula_weight 596.44
_space_group_IT_number 15
_space_group_name_Hall '-C 2yc'
_space_group_name_H-M_alt 'C 1 2/c 1'
_symmetry_cell_setting monoclinic
_symmetry_space_group_name_H-M 'C 1 2/c 1'
_atom_sites_solution_hydrogens geom
_atom_sites_solution_primary direct
_atom_sites_solution_secondary difmap
_audit_creation_method SHELXL-97
_audit_update_record
;
2015-10-23 deposited with the CCDC.
2015-12-02 downloaded from the CCDC.
;
_cell_angle_alpha 90.00
_cell_angle_beta 120.93(2)
_cell_angle_gamma 90.00
_cell_formula_units_Z 8
_cell_length_a 26.809(5)
_cell_length_b 15.1557(16)
_cell_length_c 16.959(3)
_cell_measurement_reflns_used 5744
_cell_measurement_temperature 100(2)
_cell_measurement_theta_max 78.9092
_cell_measurement_theta_min 3.4613
_cell_volume 5911(2)
_computing_cell_refinement
; 
CrysAlisPro, Agilent Technologies, 
Version 1.171.34.49 (release 20-01-2011 CrysAlis171 .NET) 
(compiled Jan 20 2011,15:58:25) 
;
_computing_data_collection
; 
CrysAlisPro, Agilent Technologies, 
Version 1.171.34.49 (release 20-01-2011 CrysAlis171 .NET) 
(compiled Jan 20 2011,15:58:25) 
;
_computing_data_reduction
; 
CrysAlisPro, Agilent Technologies, 
Version 1.171.34.49 (release 20-01-2011 CrysAlis171 .NET) 
(compiled Jan 20 2011,15:58:25) 
;
_computing_molecular_graphics 'Bruker XP'
_computing_publication_material SHELXL-97
_computing_structure_refinement 'SHELXL-97 (Sheldrick, 1997)'
_computing_structure_solution 'SHELXS-97 (Sheldrick, 1990)'
_diffrn_ambient_temperature 100(2)
_diffrn_detector_area_resol_mean 10.3543
_diffrn_measured_fraction_theta_full 0.998
_diffrn_measured_fraction_theta_max 0.998
_diffrn_measurement_device_type 'Oxford Diffraction Xcalibur, Atlas, Nova'
_diffrn_measurement_method '\w scans'
_diffrn_radiation_monochromator mirror
_diffrn_radiation_source 'Nova (Cu) X-ray Source'
_diffrn_radiation_type 'Cu K\a'
_diffrn_radiation_wavelength 1.54184
_diffrn_reflns_av_R_equivalents 0.1274
_diffrn_reflns_av_sigmaI/netI 0.0702
_diffrn_reflns_limit_h_max 32
_diffrn_reflns_limit_h_min -32
_diffrn_reflns_limit_k_max 18
_diffrn_reflns_limit_k_min -18
_diffrn_reflns_limit_l_max 20
_diffrn_reflns_limit_l_min -20
_diffrn_reflns_number 39142
_diffrn_reflns_theta_full 70.07
_diffrn_reflns_theta_max 70.07
_diffrn_reflns_theta_min 3.49
_exptl_absorpt_coefficient_mu 12.397
_exptl_absorpt_correction_T_max 0.7896
_exptl_absorpt_correction_T_min 0.4774
_exptl_absorpt_correction_type multi-scan
_exptl_absorpt_process_details
; 
CrysAlisPro, Agilent Technologies, 
Version 1.171.34.49 (release 20-01-2011 CrysAlis171 .NET) 
(compiled Jan 20 2011,15:58:25) 
;
_exptl_crystal_colour yellow
_exptl_crystal_density_diffrn 1.340
_exptl_crystal_density_method 'not measured'
_exptl_crystal_description tablet
_exptl_crystal_F_000 2480
_exptl_crystal_size_max 0.07
_exptl_crystal_size_mid 0.03
_exptl_crystal_size_min 0.02
_refine_diff_density_max 2.986
_refine_diff_density_min -1.643
_refine_diff_density_rms 0.116
_refine_ls_extinction_method none
_refine_ls_goodness_of_fit_ref 1.033
_refine_ls_hydrogen_treatment constr
_refine_ls_matrix_type full
_refine_ls_number_parameters 304
_refine_ls_number_reflns 5623
_refine_ls_number_restraints 0
_refine_ls_restrained_S_all 1.033
_refine_ls_R_factor_all 0.0736
_refine_ls_R_factor_gt 0.0544
_refine_ls_shift/su_max 0.000
_refine_ls_shift/su_mean 0.000
_refine_ls_structure_factor_coef Fsqd
_refine_ls_weighting_details 'calc w=1/[\s^2^(Fo^2^)+(0.0471P)^2^+34.1744P] where P=(Fo^2^+2Fc^2^)/3'
_refine_ls_weighting_scheme calc
_refine_ls_wR_factor_gt 0.1212
_refine_ls_wR_factor_ref 0.1304
_reflns_number_gt 4385
_reflns_number_total 5623
_reflns_threshold_expression >2sigma(I)
_cod_data_source_file c5qi00235d3.cif
_cod_data_source_block mima32
_cod_original_cell_volume 5910.8(15)
_cod_original_sg_symbol_H-M 'C 2/c'
_cod_database_code 4349061

loop_
_symmetry_equiv_pos_as_xyz
'x, y, z'
'-x, y, -z+1/2'
'x+1/2, y+1/2, z'
'-x+1/2, y+1/2, -z+1/2'
'-x, -y, -z'
'x, -y, z-1/2'
'-x+1/2, -y+1/2, -z'
'x+1/2, -y+1/2, z-1/2'

loop_
_atom_site_label
_atom_site_type_symbol
_atom_site_fract_x
_atom_site_fract_y
_atom_site_fract_z
_atom_site_U_iso_or_equiv
_atom_site_adp_type
_atom_site_occupancy
_atom_site_symmetry_multiplicity
_atom_site_calc_flag
_atom_site_refinement_flags
Fe Fe 0.64744(3) 0.20125(5) 0.65285(5) 0.02036(19) Uani 1 1 d .
I I 0.681222(17) 0.04911(3) 0.60274(3) 0.03246(12) Uani 1 1 d .
N1 N 0.67362(19) 0.1127(3) 0.8405(3) 0.0221(9) Uani 1 1 d .
N2 N 0.7493(2) 0.1823(3) 0.8607(3) 0.0232(9) Uani 1 1 d .
C1 C 0.5684(2) 0.2564(3) 0.5209(4) 0.0213(11) Uani 1 1 d .
C2 C 0.6194(2) 0.3064(3) 0.5377(4) 0.0215(11) Uani 1 1 d .
C3 C 0.6382(2) 0.3549(3) 0.6211(4) 0.0251(11) Uani 1 1 d .
H3 H 0.6711 0.3928 0.6490 0.030 Uiso 1 1 calc R
C4 C 0.6014(2) 0.3388(3) 0.6558(4) 0.0232(11) Uani 1 1 d .
C5 C 0.5594(2) 0.2776(4) 0.5953(4) 0.0237(11) Uani 1 1 d .
H5 H 0.5293 0.2537 0.6028 0.028 Uiso 1 1 calc R
C6 C 0.5205(2) 0.2042(4) 0.4385(4) 0.0244(11) Uani 1 1 d .
C7 C 0.4711(3) 0.2695(4) 0.3786(5) 0.0386(15) Uani 1 1 d .
H7A H 0.4561 0.2955 0.4151 0.058 Uiso 1 1 calc R
H7B H 0.4398 0.2382 0.3258 0.058 Uiso 1 1 calc R
H7C H 0.4862 0.3164 0.3567 0.058 Uiso 1 1 calc R
C8 C 0.5391(3) 0.1560(4) 0.3775(4) 0.0323(13) Uani 1 1 d .
H8A H 0.5551 0.1987 0.3530 0.048 Uiso 1 1 calc R
H8B H 0.5052 0.1268 0.3266 0.048 Uiso 1 1 calc R
H8C H 0.5687 0.1118 0.4143 0.048 Uiso 1 1 calc R
C9 C 0.4950(3) 0.1310(4) 0.4707(4) 0.0356(14) Uani 1 1 d .
H9A H 0.5256 0.0886 0.5088 0.053 Uiso 1 1 calc R
H9B H 0.4636 0.1008 0.4170 0.053 Uiso 1 1 calc R
H9C H 0.4796 0.1573 0.5067 0.053 Uiso 1 1 calc R
C10 C 0.6455(3) 0.3265(4) 0.4774(4) 0.0276(12) Uani 1 1 d .
C11 C 0.6705(3) 0.2456(4) 0.4542(5) 0.0362(14) Uani 1 1 d .
H11A H 0.6825 0.2628 0.4107 0.054 Uiso 1 1 calc R
H11B H 0.6406 0.1996 0.4266 0.054 Uiso 1 1 calc R
H11C H 0.7042 0.2229 0.5106 0.054 Uiso 1 1 calc R
C12 C 0.6000(3) 0.3716(5) 0.3880(5) 0.0404(16) Uani 1 1 d .
H12A H 0.5863 0.4256 0.4027 0.061 Uiso 1 1 calc R
H12B H 0.5671 0.3316 0.3531 0.061 Uiso 1 1 calc R
H12C H 0.6174 0.3865 0.3512 0.061 Uiso 1 1 calc R
C13 C 0.6963(3) 0.3914(5) 0.5265(5) 0.0405(16) Uani 1 1 d .
H13A H 0.6822 0.4472 0.5369 0.061 Uiso 1 1 calc R
H13B H 0.7135 0.4021 0.4884 0.061 Uiso 1 1 calc R
H13C H 0.7259 0.3664 0.5857 0.061 Uiso 1 1 calc R
C14 C 0.6016(3) 0.3853(4) 0.7357(4) 0.0276(12) Uani 1 1 d .
C15 C 0.5843(3) 0.3239(4) 0.7884(5) 0.0355(14) Uani 1 1 d .
H15A H 0.5457 0.2992 0.7464 0.053 Uiso 1 1 calc R
H15B H 0.5834 0.3570 0.8373 0.053 Uiso 1 1 calc R
H15C H 0.6127 0.2759 0.8156 0.053 Uiso 1 1 calc R
C16 C 0.5569(3) 0.4611(4) 0.6939(5) 0.0390(15) Uani 1 1 d .
H16A H 0.5188 0.4371 0.6483 0.058 Uiso 1 1 calc R
H16B H 0.5695 0.5037 0.6642 0.058 Uiso 1 1 calc R
H16C H 0.5539 0.4907 0.7428 0.058 Uiso 1 1 calc R
C17 C 0.6616(3) 0.4236(4) 0.8026(4) 0.0330(13) Uani 1 1 d .
H17A H 0.6605 0.4536 0.8529 0.050 Uiso 1 1 calc R
H17B H 0.6723 0.4660 0.7703 0.050 Uiso 1 1 calc R
H17C H 0.6903 0.3759 0.8277 0.050 Uiso 1 1 calc R
C18 C 0.6931(2) 0.1614(3) 0.7947(4) 0.0204(10) Uani 1 1 d .
C19 C 0.7166(2) 0.1036(4) 0.9331(4) 0.0281(12) Uani 1 1 d .
H19 H 0.7132 0.0727 0.9789 0.034 Uiso 1 1 calc R
C20 C 0.7635(3) 0.1469(4) 0.9451(4) 0.0276(12) Uani 1 1 d .
H20 H 0.7997 0.1523 1.0010 0.033 Uiso 1 1 calc R
C21 C 0.6194(2) 0.0583(4) 0.8034(4) 0.0250(11) Uani 1 1 d .
C22 C 0.5769(2) 0.0800(4) 0.7022(4) 0.0296(13) Uani 1 1 d .
H22A H 0.5691 0.1436 0.6955 0.044 Uiso 1 1 calc R
H22B H 0.5404 0.0480 0.6810 0.044 Uiso 1 1 calc R
H22C H 0.5938 0.0624 0.6654 0.044 Uiso 1 1 calc R
C23 C 0.6379(3) -0.0384(4) 0.8126(4) 0.0310(13) Uani 1 1 d .
H23A H 0.6560 -0.0491 0.7759 0.046 Uiso 1 1 calc R
H23B H 0.6036 -0.0764 0.7905 0.046 Uiso 1 1 calc R
H23C H 0.6658 -0.0518 0.8773 0.046 Uiso 1 1 calc R
C24 C 0.5900(3) 0.0778(4) 0.8589(4) 0.0313(13) Uani 1 1 d .
H24A H 0.6161 0.0609 0.9232 0.047 Uiso 1 1 calc R
H24B H 0.5538 0.0439 0.8335 0.047 Uiso 1 1 calc R
H24C H 0.5813 0.1409 0.8554 0.047 Uiso 1 1 calc R
C25 C 0.7970(2) 0.2144(4) 0.8462(4) 0.0279(12) Uani 1 1 d .
C26 C 0.7725(3) 0.2655(4) 0.7571(4) 0.0335(14) Uani 1 1 d .
H26A H 0.7485 0.2262 0.7052 0.050 Uiso 1 1 calc R
H26B H 0.8045 0.2890 0.7511 0.050 Uiso 1 1 calc R
H26C H 0.7486 0.3144 0.7572 0.050 Uiso 1 1 calc R
C27 C 0.8296(3) 0.1335(4) 0.8426(5) 0.0371(15) Uani 1 1 d .
H27A H 0.8467 0.1017 0.9011 0.056 Uiso 1 1 calc R
H27B H 0.8606 0.1522 0.8317 0.056 Uiso 1 1 calc R
H27C H 0.8025 0.0946 0.7926 0.056 Uiso 1 1 calc R
C28 C 0.8373(3) 0.2757(5) 0.9263(5) 0.0401(15) Uani 1 1 d .
H28A H 0.8149 0.3261 0.9278 0.060 Uiso 1 1 calc R
H28B H 0.8687 0.2969 0.9177 0.060 Uiso 1 1 calc R
H28C H 0.8539 0.2432 0.9843 0.060 Uiso 1 1 calc R

loop_
_atom_site_aniso_label
_atom_site_aniso_U_11
_atom_site_aniso_U_22
_atom_site_aniso_U_33
_atom_site_aniso_U_23
_atom_site_aniso_U_13
_atom_site_aniso_U_12
Fe 0.0232(4) 0.0148(4) 0.0242(4) 0.0013(3) 0.0129(3) 0.0015(3)
I 0.0391(2) 0.02522(19) 0.03097(19) -0.00317(15) 0.01651(15) 0.00861(17)
N1 0.023(2) 0.018(2) 0.024(2) 0.0006(17) 0.0119(19) -0.0030(18)
N2 0.025(2) 0.017(2) 0.030(2) -0.0005(18) 0.015(2) -0.0012(18)
C1 0.020(2) 0.015(2) 0.027(3) 0.003(2) 0.011(2) 0.003(2)
C2 0.027(3) 0.010(2) 0.029(3) 0.004(2) 0.016(2) 0.003(2)
C3 0.031(3) 0.009(2) 0.036(3) -0.002(2) 0.018(2) -0.002(2)
C4 0.032(3) 0.013(2) 0.030(3) 0.000(2) 0.020(2) 0.002(2)
C5 0.028(3) 0.017(3) 0.028(3) 0.001(2) 0.015(2) 0.002(2)
C6 0.027(3) 0.019(3) 0.029(3) -0.001(2) 0.016(2) 0.004(2)
C7 0.034(3) 0.031(3) 0.037(3) -0.001(3) 0.010(3) 0.004(3)
C8 0.032(3) 0.029(3) 0.036(3) -0.007(3) 0.018(3) 0.000(3)
C9 0.041(3) 0.027(3) 0.037(3) -0.003(3) 0.019(3) -0.007(3)
C10 0.032(3) 0.023(3) 0.034(3) 0.002(2) 0.021(3) -0.002(2)
C11 0.042(3) 0.032(3) 0.046(4) -0.003(3) 0.030(3) 0.001(3)
C12 0.050(4) 0.034(4) 0.043(4) 0.011(3) 0.028(3) 0.002(3)
C13 0.049(4) 0.033(4) 0.053(4) -0.008(3) 0.036(3) -0.015(3)
C14 0.034(3) 0.019(3) 0.032(3) -0.007(2) 0.018(3) 0.000(2)
C15 0.046(4) 0.024(3) 0.047(4) -0.007(3) 0.032(3) -0.006(3)
C16 0.045(4) 0.029(3) 0.039(3) -0.006(3) 0.019(3) 0.010(3)
C17 0.036(3) 0.028(3) 0.034(3) -0.008(2) 0.017(3) -0.004(3)
C18 0.020(2) 0.016(2) 0.028(3) -0.004(2) 0.014(2) 0.000(2)
C19 0.030(3) 0.029(3) 0.025(3) 0.004(2) 0.014(2) -0.001(2)
C20 0.029(3) 0.026(3) 0.026(3) 0.002(2) 0.012(2) -0.001(2)
C21 0.023(3) 0.021(3) 0.032(3) 0.004(2) 0.015(2) -0.003(2)
C22 0.028(3) 0.025(3) 0.035(3) 0.002(2) 0.015(2) -0.011(2)
C23 0.032(3) 0.022(3) 0.038(3) 0.002(2) 0.018(3) -0.003(2)
C24 0.031(3) 0.027(3) 0.042(3) 0.006(2) 0.022(3) -0.002(2)
C25 0.024(3) 0.023(3) 0.038(3) -0.004(2) 0.017(2) -0.004(2)
C26 0.029(3) 0.032(3) 0.041(3) 0.006(3) 0.019(3) -0.005(3)
C27 0.031(3) 0.032(4) 0.053(4) -0.001(3) 0.025(3) 0.003(3)
C28 0.036(3) 0.033(4) 0.049(4) -0.012(3) 0.020(3) -0.012(3)

loop_
_atom_type_symbol
_atom_type_description
_atom_type_scat_dispersion_real
_atom_type_scat_dispersion_imag
_atom_type_scat_source
C C 0.0181 0.0091 'International Tables Vol C Tables 4.2.6.8 and 6.1.1.4'
H H 0.0000 0.0000 'International Tables Vol C Tables 4.2.6.8 and 6.1.1.4'
N N 0.0311 0.0180 'International Tables Vol C Tables 4.2.6.8 and 6.1.1.4'
Fe Fe -1.1336 3.1974 'International Tables Vol C Tables 4.2.6.8 and 6.1.1.4'
I I -0.3257 6.8362 'International Tables Vol C Tables 4.2.6.8 and 6.1.1.4'

loop_
_geom_angle_atom_site_label_1
_geom_angle_atom_site_label_2
_geom_angle_atom_site_label_3
_geom_angle
C18 Fe C1 153.8(2)
C18 Fe C2 152.2(2)
C1 Fe C2 36.67(19)
C18 Fe C5 118.44(19)
C1 Fe C5 35.97(19)
C2 Fe C5 59.36(19)
C18 Fe C3 117.5(2)
C1 Fe C3 59.18(19)
C2 Fe C3 35.54(19)
C5 Fe C3 57.05(19)
C18 Fe C4 102.72(19)
C1 Fe C4 59.14(19)
C2 Fe C4 58.80(19)
C5 Fe C4 34.31(19)
C3 Fe C4 33.93(19)
C18 Fe I 91.26(14)
C1 Fe I 106.68(14)
C2 Fe I 109.21(14)
C5 Fe I 134.60(14)
C3 Fe I 139.50(14)
C4 Fe I 165.70(14)
C18 N1 C19 111.1(4)
C18 N1 C21 129.4(5)
C19 N1 C21 118.6(4)
C18 N2 C20 110.8(5)
C18 N2 C25 127.7(5)
C20 N2 C25 119.3(5)
C5 C1 C2 106.1(5)
C5 C1 C6 118.2(5)
C2 C1 C6 134.7(5)
C5 C1 Fe 73.4(3)
C2 C1 Fe 72.4(3)
C6 C1 Fe 127.9(4)
C3 C2 C1 106.1(5)
C3 C2 C10 120.3(5)
C1 C2 C10 132.5(5)
C3 C2 Fe 74.0(3)
C1 C2 Fe 71.0(3)
C10 C2 Fe 129.2(4)
C4 C3 C2 110.9(5)
C4 C3 Fe 75.4(3)
C2 C3 Fe 70.4(3)
C3 C4 C5 106.2(5)
C3 C4 C14 127.5(5)
C5 C4 C14 125.9(5)
C3 C4 Fe 70.6(3)
C5 C4 Fe 69.3(3)
C14 C4 Fe 130.0(4)
C4 C5 C1 110.6(5)
C4 C5 Fe 76.4(3)
C1 C5 Fe 70.6(3)
C9 C6 C1 111.2(5)
C9 C6 C8 104.5(5)
C1 C6 C8 116.4(5)
C9 C6 C7 108.0(5)
C1 C6 C7 107.4(5)
C8 C6 C7 109.0(5)
C13 C10 C12 106.5(5)
C13 C10 C2 110.3(5)
C12 C10 C2 109.9(5)
C13 C10 C11 105.6(5)
C12 C10 C11 109.4(5)
C2 C10 C11 114.7(5)
C15 C14 C4 112.2(5)
C15 C14 C17 108.6(5)
C4 C14 C17 111.0(5)
C15 C14 C16 109.0(5)
C4 C14 C16 106.8(5)
C17 C14 C16 109.3(5)
N1 C18 N2 104.1(5)
N1 C18 Fe 129.0(4)
N2 C18 Fe 126.9(4)
C20 C19 N1 106.9(5)
C19 C20 N2 107.2(5)
N1 C21 C23 107.0(4)
N1 C21 C22 110.8(4)
C23 C21 C22 109.7(5)
N1 C21 C24 109.2(5)
C23 C21 C24 111.3(5)
C22 C21 C24 108.9(5)
N2 C25 C26 111.0(5)
N2 C25 C27 107.4(5)
C26 C25 C27 109.6(5)
N2 C25 C28 108.8(5)
C26 C25 C28 108.7(5)
C27 C25 C28 111.4(5)

loop_
_geom_bond_atom_site_label_1
_geom_bond_atom_site_label_2
_geom_bond_distance
Fe C18 2.151(5)
Fe C1 2.307(5)
Fe C2 2.327(5)
Fe C5 2.345(5)
Fe C3 2.374(5)
Fe C4 2.436(5)
Fe I 2.7658(9)
N1 C18 1.354(7)
N1 C19 1.398(7)
N1 C21 1.499(7)
N2 C18 1.374(7)
N2 C20 1.387(7)
N2 C25 1.503(7)
C1 C5 1.437(8)
C1 C2 1.458(8)
C1 C6 1.543(8)
C2 C3 1.435(8)
C2 C10 1.539(8)
C3 C4 1.405(8)
C4 C5 1.413(8)
C4 C14 1.525(8)
C6 C9 1.542(8)
C6 C8 1.543(8)
C6 C7 1.543(8)
C10 C13 1.533(9)
C10 C12 1.534(9)
C10 C11 1.542(8)
C14 C15 1.519(9)
C14 C17 1.527(8)
C14 C16 1.545(8)
C19 C20 1.337(8)
C21 C23 1.528(8)
C21 C22 1.530(8)
C21 C24 1.536(8)
C25 C26 1.515(8)
C25 C27 1.525(8)
C25 C28 1.538(8)

loop_
_geom_torsion_atom_site_label_1
_geom_torsion_atom_site_label_2
_geom_torsion_atom_site_label_3
_geom_torsion_atom_site_label_4
_geom_torsion
C18 Fe C1 C5 15.2(6)
C2 Fe C1 C5 -113.4(4)
C3 Fe C1 C5 -75.2(3)
C4 Fe C1 C5 -35.4(3)
I Fe C1 C5 146.6(3)
C18 Fe C1 C2 128.6(4)
C5 Fe C1 C2 113.4(4)
C3 Fe C1 C2 38.3(3)
C4 Fe C1 C2 78.0(3)
I Fe C1 C2 -100.0(3)
C18 Fe C1 C6 -97.9(6)
C2 Fe C1 C6 133.4(6)
C5 Fe C1 C6 -113.2(6)
C3 Fe C1 C6 171.7(5)
C4 Fe C1 C6 -148.6(5)
I Fe C1 C6 33.5(5)
C5 C1 C2 C3 0.0(6)
C6 C1 C2 C3 167.4(6)
Fe C1 C2 C3 -66.3(4)
C5 C1 C2 C10 -167.6(5)
C6 C1 C2 C10 -0.1(10)
Fe C1 C2 C10 126.2(6)
C5 C1 C2 Fe 66.2(4)
C6 C1 C2 Fe -126.3(6)
C18 Fe C2 C3 -18.6(6)
C1 Fe C2 C3 113.8(5)
C5 Fe C2 C3 75.0(3)
C4 Fe C2 C3 34.8(3)
I Fe C2 C3 -153.8(3)
C18 Fe C2 C1 -132.4(4)
C5 Fe C2 C1 -38.8(3)
C3 Fe C2 C1 -113.8(5)
C4 Fe C2 C1 -79.0(3)
I Fe C2 C1 92.3(3)
C18 Fe C2 C10 97.7(6)
C1 Fe C2 C10 -129.8(6)
C5 Fe C2 C10 -168.6(6)
C3 Fe C2 C10 116.3(6)
C4 Fe C2 C10 151.2(6)
I Fe C2 C10 -37.5(5)
C1 C2 C3 C4 -0.9(6)
C10 C2 C3 C4 168.5(5)
Fe C2 C3 C4 -65.1(4)
C1 C2 C3 Fe 64.2(3)
C10 C2 C3 Fe -126.4(5)
C18 Fe C3 C4 -70.7(4)
C1 Fe C3 C4 79.4(4)
C2 Fe C3 C4 119.0(5)
C5 Fe C3 C4 36.9(3)
I Fe C3 C4 158.8(3)
C18 Fe C3 C2 170.3(3)
C1 Fe C3 C2 -39.5(3)
C5 Fe C3 C2 -82.1(3)
C4 Fe C3 C2 -119.0(5)
I Fe C3 C2 39.9(4)
C2 C3 C4 C5 1.5(6)
Fe C3 C4 C5 -60.5(4)
C2 C3 C4 C14 -171.9(5)
Fe C3 C4 C14 126.1(6)
C2 C3 C4 Fe 62.0(4)
C18 Fe C4 C3 120.9(3)
C1 Fe C4 C3 -79.6(4)
C2 Fe C4 C3 -36.5(3)
C5 Fe C4 C3 -116.7(5)
I Fe C4 C3 -71.6(7)
C18 Fe C4 C5 -122.4(3)
C1 Fe C4 C5 37.2(3)
C2 Fe C4 C5 80.2(4)
C3 Fe C4 C5 116.7(5)
I Fe C4 C5 45.1(7)
C18 Fe C4 C14 -2.3(5)
C1 Fe C4 C14 157.2(6)
C2 Fe C4 C14 -159.7(6)
C5 Fe C4 C14 120.0(6)
C3 Fe C4 C14 -123.2(7)
I Fe C4 C14 165.1(4)
C3 C4 C5 C1 -1.5(6)
C14 C4 C5 C1 172.0(5)
Fe C4 C5 C1 -62.8(4)
C3 C4 C5 Fe 61.4(4)
C14 C4 C5 Fe -125.1(5)
C2 C1 C5 C4 0.9(6)
C6 C1 C5 C4 -169.0(5)
Fe C1 C5 C4 66.5(4)
C2 C1 C5 Fe -65.5(3)
C6 C1 C5 Fe 124.6(5)
C18 Fe C5 C4 69.5(4)
C1 Fe C5 C4 -118.0(5)
C2 Fe C5 C4 -78.5(3)
C3 Fe C5 C4 -36.5(3)
I Fe C5 C4 -165.8(2)
C18 Fe C5 C1 -172.4(3)
C2 Fe C5 C1 39.6(3)
C3 Fe C5 C1 81.6(3)
C4 Fe C5 C1 118.0(5)
I Fe C5 C1 -47.7(4)
C5 C1 C6 C9 -40.4(7)
C2 C1 C6 C9 153.3(6)
Fe C1 C6 C9 50.1(6)
C5 C1 C6 C8 -159.9(5)
C2 C1 C6 C8 33.8(9)
Fe C1 C6 C8 -69.5(6)
C5 C1 C6 C7 77.6(6)
C2 C1 C6 C7 -88.7(7)
Fe C1 C6 C7 168.0(4)
C3 C2 C10 C13 7.6(7)
C1 C2 C10 C13 173.8(6)
Fe C2 C10 C13 -86.1(6)
C3 C2 C10 C12 -109.5(6)
C1 C2 C10 C12 56.6(8)
Fe C2 C10 C12 156.7(4)
C3 C2 C10 C11 126.7(6)
C1 C2 C10 C11 -67.2(8)
Fe C2 C10 C11 32.9(7)
C3 C4 C14 C15 -146.9(6)
C5 C4 C14 C15 40.9(8)
Fe C4 C14 C15 -51.3(7)
C3 C4 C14 C17 -25.3(8)
C5 C4 C14 C17 162.6(5)
Fe C4 C14 C17 70.4(6)
C3 C4 C14 C16 93.7(7)
C5 C4 C14 C16 -78.4(7)
Fe C4 C14 C16 -170.6(4)
C19 N1 C18 N2 0.3(6)
C21 N1 C18 N2 -168.5(5)
C19 N1 C18 Fe -178.3(4)
C21 N1 C18 Fe 12.9(8)
C20 N2 C18 N1 -0.2(6)
C25 N2 C18 N1 162.6(5)
C20 N2 C18 Fe 178.4(4)
C25 N2 C18 Fe -18.8(8)
C1 Fe C18 N1 44.7(7)
C2 Fe C18 N1 132.4(5)
C5 Fe C18 N1 54.8(5)
C3 Fe C18 N1 120.3(5)
C4 Fe C18 N1 87.6(5)
I Fe C18 N1 -89.3(5)
C1 Fe C18 N2 -133.6(5)
C2 Fe C18 N2 -45.9(7)
C5 Fe C18 N2 -123.5(4)
C3 Fe C18 N2 -58.0(5)
C4 Fe C18 N2 -90.7(5)
I Fe C18 N2 92.4(4)
C18 N1 C19 C20 -0.3(7)
C21 N1 C19 C20 169.9(5)
N1 C19 C20 N2 0.2(7)
C18 N2 C20 C19 0.0(7)
C25 N2 C20 C19 -164.4(5)
C18 N1 C21 C23 105.4(6)
C19 N1 C21 C23 -62.7(6)
C18 N1 C21 C22 -14.1(8)
C19 N1 C21 C22 177.8(5)
C18 N1 C21 C24 -134.0(6)
C19 N1 C21 C24 57.8(6)
C18 N2 C25 C26 29.0(8)
C20 N2 C25 C26 -169.5(5)
C18 N2 C25 C27 -90.8(7)
C20 N2 C25 C27 70.7(7)
C18 N2 C25 C28 148.5(6)
C20 N2 C25 C28 -50.0(7)
